data_4101439
loop_
_publ_author_name
'Vicario, Javier'
'Walko, Martin'
'Meetsma, Auke'
'Feringa, Ben L'

_publ_section_title
;
 Fine tuning of the rotary motion by structural modification in
 light-driven unidirectional molecular motors.
;
_journal_issue 15
_journal_name_full 'Journal of the American Chemical Society'
_journal_page_first 5127
_journal_page_last 5135
_journal_paper_doi 10.1021/ja058303m
_journal_volume 128
_journal_year 2006
_chemical_absolute_configuration ad
_chemical_compound_source 'see text'
_chemical_formula_moiety 'C32 H22'
_chemical_formula_sum 'C32 H22'
_chemical_formula_weight 406.52
_chemical_name_systematic ' ?'
_space_group_IT_number 29
_symmetry_cell_setting orthorhombic
_symmetry_Int_Tables_number 29
_symmetry_space_group_name_Hall 'P 2c -2ac'
_symmetry_space_group_name_H-M 'P c a 21'
_atom_sites_solution_hydrogens difmap
_atom_sites_solution_primary direct
_atom_sites_solution_secondary direct
_audit_creation_date '2005-03-09  08:07:57'
_audit_creation_method
;
 PLATON <TABLE ACC> option
 SHELXL97-2 & Manual Editing
;
_audit_update_record
;
 ?
;
_cell_angle_alpha 90
_cell_angle_beta 90
_cell_angle_gamma 90
_cell_formula_units_Z 8
_cell_length_a 20.526(2)
_cell_length_b 8.1237(7)
_cell_length_c 25.516(2)
_cell_measurement_reflns_used 7571
_cell_measurement_temperature 100(1)
_cell_measurement_theta_max 29.18
_cell_measurement_theta_min 2.55
_cell_volume 4254.7(6)
_computing_cell_refinement 'SAINT, Bruker Version 6.02A, 2000'
_computing_data_collection 'SMART, Bruker Version 5.624, 2001'
_computing_data_reduction 'XPREP, Bruker Version 5.1/NT, 2000'
_computing_molecular_graphics
;
 PLUTO (Meetsma, 2004)
 PLATON (Spek, 2003)
;
_computing_publication_material 'PLATON (Spek, 2003)'
_computing_structure_refinement 'SHELXL-97 (Sheldrick, 1997)'
_computing_structure_solution
;
 SIR-97 (Altomare et al., 1999)
;
_diffrn_ambient_temperature 100(1)
_diffrn_detector_area_resol_mean '4096x4096 / 62x62 (binned 512)'
_diffrn_measured_fraction_theta_full 0.998
_diffrn_measured_fraction_theta_max 0.996
_diffrn_measurement_device_type
;
  Bruker Smart Apex; CCD area detector
;
_diffrn_measurement_method 'phi and omega scans'
_diffrn_radiation_detector
;
  CCD area-detector
;
_diffrn_radiation_monochromator 'parallel mounted graphite'
_diffrn_radiation_source 'fine focus sealed Siemens Mo tube '
_diffrn_radiation_type MoK\a
_diffrn_radiation_wavelength 0.71073
_diffrn_reflns_av_R_equivalents 0.0567
_diffrn_reflns_av_sigmaI/netI 0.0604
_diffrn_reflns_limit_h_max 27
_diffrn_reflns_limit_h_min -27
_diffrn_reflns_limit_k_max 10
_diffrn_reflns_limit_k_min -10
_diffrn_reflns_limit_l_max 30
_diffrn_reflns_limit_l_min -34
_diffrn_reflns_number 37122
_diffrn_reflns_reduction_process
;
 Intensity data were corrected for Lorentz and polarization
  effects, decay and absorption and reduced to F~o~^2^
  using SAINT (Bruker, 2000) and SADABS (Sheldrick, 2001)
;
_diffrn_reflns_theta_full 25.00
_diffrn_reflns_theta_max 28.28
_diffrn_reflns_theta_min 3.11
_diffrn_standards_decay_% 0
_diffrn_standards_number 0
_exptl_absorpt_coefficient_mu 0.072
_exptl_absorpt_correction_T_max 0.9893
_exptl_absorpt_correction_T_min 0.9671
_exptl_absorpt_correction_type multi-scan
_exptl_absorpt_process_details '(SADABS, Sheldrick, Bruker, 2000))'
_exptl_crystal_colour yellow
_exptl_crystal_density_diffrn 1.269
_exptl_crystal_density_method 'not measured'
_exptl_crystal_description block
_exptl_crystal_F_000 1712
_exptl_crystal_size_max 0.35
_exptl_crystal_size_mid 0.18
_exptl_crystal_size_min 0.15
_refine_diff_density_max 0.350
_refine_diff_density_min -0.243
_refine_diff_density_rms 0.052
_refine_ls_abs_structure_details
;
   The polarity of the structure could not be determined reliably:
   there are only elements in the structure with very small
   anomalous effects by the used X-ray wavelength.
   Flack, H.D. & Bernardinelli, G. (1999, 2000)
;
_refine_ls_extinction_method none
_refine_ls_goodness_of_fit_ref 1.023
_refine_ls_hydrogen_treatment refall
_refine_ls_matrix_type full
_refine_ls_number_parameters 753
_refine_ls_number_reflns 10093
_refine_ls_number_restraints 1
_refine_ls_restrained_S_all 1.023
_refine_ls_R_factor_all 0.0690
_refine_ls_R_factor_gt 0.0533
_refine_ls_shift/su_max 0.215
_refine_ls_shift/su_mean 0.000
_refine_ls_structure_factor_coef Fsqd
_refine_ls_weighting_details 'calc w=1/[\s^2^(Fo^2^)+(0.0812P)^2^+0.0P] where P=(Fo^2^+2Fc^2^)/3'
_refine_ls_weighting_scheme calc
_refine_ls_wR_factor_gt 0.1239
_refine_ls_wR_factor_ref 0.1322
_reflns_number_gt 8281
_reflns_number_total 10093
_reflns_threshold_expression I>2\s(I)
_cod_data_source_file ja058303msi20060131_031049.cif
_cod_data_source_block CP974
_cod_depositor_comments
;
The following automatic conversions were performed:
'_symmetry_cell_setting' value 'Orthorhombic' changed to 'orthorhombic'
according to '/home/saulius/struct/CIF-dictionaries/cif_core.dic'
dictionary named 'cif_core.dic' version 2.4.1 from
2010-06-29.

'_exptl_absorpt_correction_type' value 'Multi-Scan' changed
to 'multi-scan' according to
'/home/saulius/struct/CIF-dictionaries/cif_core.dic' dictionary named
'cif_core.dic' version 2.4.1 from 2010-06-29.

Automatic conversion script
Id: cif_fix_enum 1527 2010-12-29 10:47:43Z saulius 
;
_cod_database_code 4101439

loop_
_symmetry_equiv_pos_site_id
_symmetry_equiv_pos_as_xyz
1 x,y,z
2 -x,-y,1/2+z
3 1/2-x,y,1/2+z
4 1/2+x,-y,z

loop_
_atom_site_aniso_label
_atom_site_aniso_U_11
_atom_site_aniso_U_22
_atom_site_aniso_U_33
_atom_site_aniso_U_23
_atom_site_aniso_U_13
_atom_site_aniso_U_12
C11 0.0151(10) 0.0131(10) 0.0155(11) 0.0033(9) 0.0015(9) 0.0020(8)
C12 0.0149(10) 0.0193(12) 0.0168(12) 0.0009(9) -0.0007(9) 0.0009(8)
C13 0.0127(10) 0.0234(12) 0.0233(13) 0.0018(10) 0.0010(9) 0.0018(9)
C14 0.0189(12) 0.0266(13) 0.0169(13) 0.0020(10) 0.0050(10) 0.0069(9)
C15 0.0220(12) 0.0211(12) 0.0152(12) -0.0025(10) -0.0001(10) 0.0041(9)
C16 0.0175(11) 0.0158(11) 0.0163(12) 0.0024(9) 0.0000(9) 0.0022(9)
C17 0.0175(11) 0.0149(11) 0.0149(11) 0.0007(9) 0.0015(9) -0.0003(8)
C18 0.0236(12) 0.0220(12) 0.0163(13) -0.0039(10) 0.0004(10) -0.0044(9)
C19 0.0227(12) 0.0213(12) 0.0192(12) -0.0044(10) -0.0041(10) -0.0041(9)
C110 0.0160(11) 0.0202(12) 0.0195(13) 0.0015(10) -0.0019(9) -0.0038(9)
C111 0.0148(11) 0.0160(11) 0.0176(12) -0.0001(9) 0.0001(9) -0.0005(8)
C112 0.0152(10) 0.0128(11) 0.0135(12) 0.0030(9) -0.0018(9) -0.0001(8)
C113 0.0126(10) 0.0127(11) 0.0159(12) 0.0005(9) 0.0006(9) 0.0000(8)
C114 0.0106(9) 0.0136(10) 0.0147(11) 0.0034(8) -0.0006(8) 0.0001(8)
C115 0.0109(10) 0.0115(10) 0.0154(11) -0.0007(8) -0.0019(8) 0.0026(7)
C116 0.0107(10) 0.0129(10) 0.0189(12) -0.0014(9) -0.0017(8) 0.0025(8)
C117 0.0141(11) 0.0182(12) 0.0204(13) 0.0017(10) 0.0004(9) -0.0004(8)
C118 0.0223(12) 0.0200(12) 0.0235(13) 0.0052(10) 0.0027(10) -0.0016(9)
C119 0.0151(11) 0.0170(12) 0.0372(15) 0.0019(10) 0.0045(10) -0.0034(9)
C120 0.0107(10) 0.0160(11) 0.0301(14) -0.0053(10) -0.0012(10) -0.0007(8)
C121 0.0116(10) 0.0127(10) 0.0256(13) -0.0017(9) 0.0007(9) 0.0022(8)
C122 0.0174(11) 0.0157(11) 0.0218(13) -0.0031(9) -0.0043(9) 0.0023(8)
C123 0.0161(10) 0.0169(11) 0.0151(12) -0.0023(9) -0.0027(9) 0.0047(8)
C124 0.0112(10) 0.0113(10) 0.0190(12) 0.0013(8) -0.0019(8) 0.0026(7)
C125 0.0120(10) 0.0140(11) 0.0141(11) 0.0022(9) 0.0018(9) 0.0010(8)
C126 0.0112(9) 0.0133(10) 0.0120(11) 0.0011(9) 0.0012(8) 0.0000(8)
C127 0.0116(10) 0.0134(10) 0.0158(12) -0.0017(9) -0.0041(9) -0.0003(8)
C128 0.0172(11) 0.0192(12) 0.0177(12) 0.0006(9) -0.0014(9) 0.0010(8)
C129 0.0311(13) 0.0179(12) 0.0204(13) 0.0016(10) -0.0061(11) 0.0025(10)
C130 0.0225(12) 0.0235(13) 0.0285(14) -0.0056(10) -0.0110(10) 0.0097(10)
C131 0.0149(11) 0.0220(12) 0.0323(15) -0.0055(10) -0.0037(10) 0.0045(9)
C132 0.0124(10) 0.0188(11) 0.0252(13) -0.0032(10) -0.0018(9) -0.0011(8)
C21 0.0149(10) 0.0135(10) 0.0121(11) 0.0001(9) -0.0003(9) 0.0013(8)
C22 0.0168(11) 0.0134(11) 0.0135(12) -0.0015(9) -0.0008(9) 0.0031(8)
C23 0.0145(11) 0.0202(12) 0.0192(12) -0.0057(10) -0.0012(9) 0.0039(8)
C24 0.0227(12) 0.0218(12) 0.0174(13) -0.0009(10) -0.0050(10) 0.0081(10)
C25 0.0242(13) 0.0208(13) 0.0189(13) 0.0041(10) 0.0004(10) 0.0024(10)
C26 0.0180(11) 0.0148(11) 0.0142(11) 0.0005(9) -0.0002(9) 0.0001(8)
C27 0.0171(11) 0.0157(11) 0.0178(12) -0.0010(9) 0.0005(9) -0.0012(8)
C28 0.0251(13) 0.0238(13) 0.0193(13) 0.0067(10) 0.0004(10) -0.0015(10)
C29 0.0240(12) 0.0298(14) 0.0243(14) 0.0038(10) 0.0076(10) -0.0061(10)
C210 0.0150(10) 0.0213(11) 0.0254(13) -0.0016(10) 0.0040(9) -0.0028(9)
C211 0.0162(11) 0.0158(11) 0.0187(12) -0.0017(9) 0.0013(9) -0.0005(8)
C212 0.0164(10) 0.0116(10) 0.0142(11) 0.0001(9) 0.0003(8) -0.0028(8)
C213 0.0117(10) 0.0099(10) 0.0153(11) -0.0037(9) 0.0024(9) 0.0000(7)
C214 0.0116(9) 0.0115(10) 0.0141(11) -0.0023(9) 0.0000(8) 0.0014(7)
C215 0.0102(10) 0.0114(10) 0.0170(12) 0.0005(8) 0.0005(9) 0.0021(8)
C216 0.0106(10) 0.0132(10) 0.0186(12) 0.0010(9) -0.0018(8) 0.0013(8)
C217 0.0163(11) 0.0166(11) 0.0201(13) 0.0014(9) 0.0017(9) -0.0013(8)
C218 0.0220(12) 0.0199(12) 0.0215(14) -0.0017(10) -0.0049(10) -0.0031(9)
C219 0.0162(12) 0.0185(12) 0.0307(14) 0.0027(10) -0.0030(10) -0.0035(9)
C220 0.0150(10) 0.0162(11) 0.0277(14) 0.0046(10) 0.0024(10) -0.0001(8)
C221 0.0116(10) 0.0130(10) 0.0207(12) 0.0035(9) 0.0031(9) 0.0025(7)
C222 0.0161(11) 0.0152(11) 0.0188(12) 0.0062(9) 0.0052(9) 0.0037(8)
C223 0.0150(10) 0.0165(11) 0.0140(12) 0.0019(9) 0.0005(8) 0.0027(8)
C224 0.0119(10) 0.0126(10) 0.0164(11) -0.0010(8) -0.0004(8) 0.0032(8)
C225 0.0097(10) 0.0166(11) 0.0168(12) -0.0010(9) -0.0013(9) 0.0016(8)
C226 0.0111(10) 0.0119(10) 0.0178(12) 0.0008(9) -0.0007(8) -0.0004(8)
C227 0.0124(10) 0.0165(11) 0.0168(12) 0.0047(9) 0.0056(9) 0.0016(8)
C228 0.0183(11) 0.0199(12) 0.0201(12) 0.0012(9) 0.0021(10) 0.0021(9)
C229 0.0292(13) 0.0181(12) 0.0255(14) -0.0020(10) 0.0088(11) 0.0028(10)
C230 0.0242(13) 0.0203(12) 0.0343(15) 0.0077(11) 0.0131(11) 0.0092(10)
C231 0.0139(11) 0.0294(13) 0.0322(15) 0.0078(11) 0.0055(10) 0.0062(9)
C232 0.0151(11) 0.0208(11) 0.0213(12) 0.0032(10) 0.0004(9) 0.0018(9)

loop_
_atom_site_label
_atom_site_type_symbol
_atom_site_thermal_displace_type
_atom_site_fract_x
_atom_site_fract_y
_atom_site_fract_z
_atom_site_occupancy
_atom_site_U_iso_or_equiv
C11 C Uani 0.53871(10) 0.2050(3) 0.29795(9) 1.000 0.0146(6)
C12 C Uani 0.60516(11) 0.2282(3) 0.30848(10) 1.000 0.0170(7)
C13 C Uani 0.65089(11) 0.1548(3) 0.27583(10) 1.000 0.0198(7)
C14 C Uani 0.63247(12) 0.0546(3) 0.23418(10) 1.000 0.0208(7)
C15 C Uani 0.56667(12) 0.0221(3) 0.22505(10) 1.000 0.0194(7)
C16 C Uani 0.52078(11) 0.0990(3) 0.25657(10) 1.000 0.0165(7)
C17 C Uani 0.44956(11) 0.0877(3) 0.25496(9) 1.000 0.0158(6)
C18 C Uani 0.40962(12) 0.0056(3) 0.21962(10) 1.000 0.0206(7)
C19 C Uani 0.34243(12) 0.0215(3) 0.22446(10) 1.000 0.0211(7)
C110 C Uani 0.31644(12) 0.1188(3) 0.26410(10) 1.000 0.0186(7)
C111 C Uani 0.35608(10) 0.2000(3) 0.29992(10) 1.000 0.0161(7)
C112 C Uani 0.42379(10) 0.1831(3) 0.29617(9) 1.000 0.0138(6)
C113 C Uani 0.47832(10) 0.2615(3) 0.32529(9) 1.000 0.0137(6)
C114 C Uani 0.47218(10) 0.3515(3) 0.36981(9) 1.000 0.0130(6)
C115 C Uani 0.51955(10) 0.4489(2) 0.40023(9) 1.000 0.0126(6)
C116 C Uani 0.57250(10) 0.5519(3) 0.38360(9) 1.000 0.0142(6)
C117 C Uani 0.58428(11) 0.5944(3) 0.33083(9) 1.000 0.0176(7)
C118 C Uani 0.63422(12) 0.7006(3) 0.31807(11) 1.000 0.0219(7)
C119 C Uani 0.67443(11) 0.7662(3) 0.35736(11) 1.000 0.0231(7)
C120 C Uani 0.66325(11) 0.7303(3) 0.40853(10) 1.000 0.0189(7)
C121 C Uani 0.61096(10) 0.6261(3) 0.42364(10) 1.000 0.0166(6)
C122 C Uani 0.59476(11) 0.6049(3) 0.47700(10) 1.000 0.0183(7)
C123 C Uani 0.53958(10) 0.5219(3) 0.49155(10) 1.000 0.0160(6)
C124 C Uani 0.50168(10) 0.4475(3) 0.45231(9) 1.000 0.0138(6)
C125 C Uani 0.43814(10) 0.3586(3) 0.45953(9) 1.000 0.0134(6)
C126 C Uani 0.41070(10) 0.3502(3) 0.40318(9) 1.000 0.0122(6)
C127 C Uani 0.36569(10) 0.4940(3) 0.39122(9) 1.000 0.0136(6)
C128 C Uani 0.38172(11) 0.6173(3) 0.35582(9) 1.000 0.0180(7)
C129 C Uani 0.33985(12) 0.7494(3) 0.34705(10) 1.000 0.0231(7)
C130 C Uani 0.28075(12) 0.7573(3) 0.37323(11) 1.000 0.0248(8)
C131 C Uani 0.26383(11) 0.6336(3) 0.40735(11) 1.000 0.0231(7)
C132 C Uani 0.30557(11) 0.5030(3) 0.41649(10) 1.000 0.0188(7)
H12 H Uiso 0.6198(12) 0.295(3) 0.3370(10) 1.000 0.017(6)
H13 H Uiso 0.6959(12) 0.176(3) 0.2815(10) 1.000 0.013(6)
H14 H Uiso 0.6667(11) 0.008(3) 0.2134(9) 1.000 0.006(5)
H15 H Uiso 0.5538(12) -0.055(3) 0.1966(10) 1.000 0.018(7)
H18 H Uiso 0.4278(14) -0.065(4) 0.1930(12) 1.000 0.032(8)
H19 H Uiso 0.3166(13) -0.042(4) 0.1999(12) 1.000 0.027(7)
H110 H Uiso 0.2683(11) 0.128(2) 0.2655(9) 1.000 0.005(5)
H111 H Uiso 0.3360(14) 0.262(3) 0.3271(11) 1.000 0.028(8)
H117 H Uiso 0.5557(12) 0.545(3) 0.3046(10) 1.000 0.017(6)
H118 H Uiso 0.6394(12) 0.732(3) 0.2810(12) 1.000 0.028(7)
H119 H Uiso 0.7125(14) 0.837(4) 0.3487(12) 1.000 0.037(8)
H120 H Uiso 0.6881(12) 0.776(3) 0.4362(10) 1.000 0.013(6)
H122 H Uiso 0.6209(13) 0.661(3) 0.5052(11) 1.000 0.025(7)
H123 H Uiso 0.5263(13) 0.521(3) 0.5276(12) 1.000 0.024(7)
H125 H Uiso 0.4110(12) 0.417(3) 0.4832(11) 1.000 0.018(6)
H125' H Uiso 0.4434(10) 0.249(3) 0.4733(8) 1.000 0.030(5)
H126 H Uiso 0.3844(11) 0.247(3) 0.3967(9) 1.000 0.009(6)
H128 H Uiso 0.4247(13) 0.612(3) 0.3356(11) 1.000 0.025(7)
H129 H Uiso 0.3517(14) 0.834(4) 0.3213(12) 1.000 0.032(8)
H130 H Uiso 0.2531(14) 0.851(3) 0.3671(12) 1.000 0.036(8)
H131 H Uiso 0.2207(15) 0.632(4) 0.4250(13) 1.000 0.045(9)
H132 H Uiso 0.2918(12) 0.416(3) 0.4403(10) 1.000 0.015(6)
C21 C Uani 0.47360(11) 0.6999(3) 0.12313(9) 1.000 0.0135(6)
C22 C Uani 0.53955(11) 0.7134(3) 0.11047(9) 1.000 0.0146(7)
C23 C Uani 0.58553(11) 0.6364(3) 0.14265(10) 1.000 0.0180(7)
C24 C Uani 0.56672(12) 0.5435(3) 0.18544(10) 1.000 0.0206(7)
C25 C Uani 0.50127(13) 0.5235(3) 0.19726(10) 1.000 0.0213(8)
C26 C Uani 0.45519(11) 0.6008(3) 0.16577(9) 1.000 0.0157(6)
C27 C Uani 0.38420(11) 0.5978(3) 0.16919(10) 1.000 0.0169(7)
C28 C Uani 0.34440(12) 0.5252(3) 0.20660(10) 1.000 0.0227(8)
C29 C Uani 0.27768(12) 0.5465(3) 0.20295(11) 1.000 0.0260(8)
C210 C Uani 0.25151(12) 0.6398(3) 0.16263(10) 1.000 0.0206(7)
C211 C Uani 0.29082(11) 0.7130(3) 0.12484(10) 1.000 0.0169(7)
C212 C Uani 0.35857(10) 0.6904(3) 0.12766(9) 1.000 0.0141(6)
C213 C Uani 0.41364(10) 0.7600(3) 0.09656(9) 1.000 0.0123(6)
C214 C Uani 0.40714(10) 0.8488(3) 0.05164(9) 1.000 0.0124(6)
C215 C Uani 0.45450(10) 0.9424(3) 0.01979(9) 1.000 0.0129(6)
C216 C Uani 0.50835(10) 1.0441(3) 0.03486(9) 1.000 0.0141(6)
C217 C Uani 0.52290(11) 1.0878(3) 0.08711(9) 1.000 0.0177(7)
C218 C Uani 0.57329(12) 1.1927(3) 0.09857(11) 1.000 0.0211(7)
C219 C Uani 0.61224(11) 1.2572(3) 0.05791(11) 1.000 0.0218(7)
C220 C Uani 0.59922(11) 1.2199(3) 0.00714(10) 1.000 0.0196(7)
C221 C Uani 0.54597(10) 1.1161(3) -0.00616(10) 1.000 0.0151(6)
C222 C Uani 0.52818(11) 1.0924(3) -0.05914(9) 1.000 0.0167(7)
C223 C Uani 0.47185(11) 1.0107(3) -0.07220(9) 1.000 0.0152(6)
C224 C Uani 0.43469(10) 0.9390(3) -0.03186(9) 1.000 0.0136(6)
C225 C Uani 0.37052(10) 0.8531(3) -0.03769(9) 1.000 0.0144(6)
C226 C Uani 0.34441(10) 0.8494(3) 0.01948(9) 1.000 0.0136(6)
C227 C Uani 0.30106(10) 0.9971(3) 0.03105(9) 1.000 0.0152(6)
C228 C Uani 0.31823(11) 1.1187(3) 0.06721(10) 1.000 0.0194(7)
C229 C Uani 0.27724(13) 1.2531(3) 0.07583(11) 1.000 0.0243(8)
C230 C Uani 0.21921(12) 1.2665(3) 0.04870(11) 1.000 0.0263(8)
C231 C Uani 0.20082(11) 1.1443(3) 0.01391(11) 1.000 0.0252(8)
C232 C Uani 0.24162(11) 1.0107(3) 0.00486(10) 1.000 0.0191(7)
H22 H Uiso 0.5527(12) 0.782(3) 0.0801(10) 1.000 0.010(6)
H23 H Uiso 0.6329(13) 0.652(3) 0.1325(11) 1.000 0.023(7)
H24 H Uiso 0.5995(14) 0.481(4) 0.2063(12) 1.000 0.035(8)
H25 H Uiso 0.4883(13) 0.459(3) 0.2283(12) 1.000 0.022(7)
H28 H Uiso 0.3618(12) 0.460(3) 0.2330(10) 1.000 0.016(6)
H29 H Uiso 0.2497(14) 0.499(3) 0.2301(11) 1.000 0.023(7)
H210 H Uiso 0.2057(12) 0.655(3) 0.1617(10) 1.000 0.020(7)
H211 H Uiso 0.2705(11) 0.786(3) 0.0991(10) 1.000 0.011(6)
H217 H Uiso 0.4944(12) 1.051(3) 0.1151(10) 1.000 0.021(7)
H218 H Uiso 0.5812(12) 1.224(3) 0.1322(11) 1.000 0.017(6)
H219 H Uiso 0.6483(13) 1.332(3) 0.0669(11) 1.000 0.027(7)
H220 H Uiso 0.6231(13) 1.268(3) -0.0233(10) 1.000 0.019(6)
H222 H Uiso 0.5521(12) 1.142(3) -0.0877(10) 1.000 0.019(6)
H223 H Uiso 0.4585(12) 1.005(3) -0.1088(11) 1.000 0.017(6)
H225 H Uiso 0.3757(11) 0.738(3) -0.0492(10) 1.000 0.014(6)
H225' H Uiso 0.3397(12) 0.908(3) -0.0631(10) 1.000 0.019(6)
H226 H Uiso 0.3188(12) 0.745(3) 0.0243(10) 1.000 0.017(6)
H228 H Uiso 0.3607(13) 1.103(3) 0.0851(10) 1.000 0.021(7)
H229 H Uiso 0.2895(12) 1.333(3) 0.1003(11) 1.000 0.017(6)
H230 H Uiso 0.1921(14) 1.365(4) 0.0550(12) 1.000 0.038(8)
H231 H Uiso 0.1569(14) 1.158(3) -0.0044(12) 1.000 0.037(8)
H232 H Uiso 0.2293(13) 0.928(4) -0.0228(12) 1.000 0.032(8)

loop_
_atom_type_symbol
_atom_type_description
_atom_type_scat_dispersion_real
_atom_type_scat_dispersion_imag
_atom_type_scat_source
H H 0.0000 0.0000 'International Tables Vol C Tables 4.2.6.8 and 6.1.1.4'
C C 0.0033 0.0016 'International Tables Vol C Tables 4.2.6.8 and 6.1.1.4'

loop_
_geom_angle_atom_site_label_1
_geom_angle_atom_site_label_2
_geom_angle_atom_site_label_3
_geom_angle
_geom_angle_publ_flag
C12 C11 C16 118.6(2) no
C12 C11 C113 132.5(2) no
C16 C11 C113 108.68(18) no
C11 C12 C13 119.0(2) no
C12 C13 C14 121.7(2) no
C13 C14 C15 120.1(2) no
C14 C15 C16 118.4(2) no
C11 C16 C15 122.1(2) no
C11 C16 C17 108.6(2) no
C15 C16 C17 129.3(2) no
C16 C17 C18 129.6(2) no
C16 C17 C112 108.6(2) no
C18 C17 C112 121.8(2) no
C17 C18 C19 118.9(2) no
C18 C19 C110 119.9(2) no
C19 C110 C111 121.6(2) no
C110 C111 C112 119.3(2) no
C17 C112 C111 118.5(2) no
C17 C112 C113 109.02(18) no
C111 C112 C113 132.2(2) no
C13 C12 H12 119.2(15) no
C11 C12 H12 121.8(15) no
C11 C113 C114 129.3(2) no
C11 C113 C112 105.04(19) no
C12 C13 H13 119.2(15) no
C112 C113 C114 125.40(19) no
C14 C13 H13 119.1(15) no
C113 C114 C115 132.0(2) no
C113 C114 C126 122.8(2) no
C13 C14 H14 117.0(14) no
C15 C14 H14 122.9(14) no
C115 C114 C126 104.83(19) no
C16 C15 H15 121.8(15) no
C114 C115 C124 109.12(18) no
C14 C15 H15 119.9(14) no
C114 C115 C116 131.0(2) no
C116 C115 C124 119.41(19) no
C117 C116 C121 119.1(2) no
C115 C116 C117 123.7(2) no
C115 C116 C121 117.0(2) no
C116 C117 C118 120.4(2) no
C19 C18 H18 120.1(17) no
C17 C18 H18 121.0(17) no
C117 C118 C119 120.4(2) no
C110 C19 H19 124.3(17) no
C118 C119 C120 120.4(2) no
C18 C19 H19 115.8(17) no
C119 C120 C121 121.1(2) no
C120 C121 C122 120.8(2) no
C116 C121 C120 118.4(2) no
C116 C121 C122 120.6(2) no
C121 C122 C123 121.1(2) no
C122 C123 C124 118.5(2) no
C115 C124 C123 122.4(2) no
C115 C124 C125 110.68(19) no
C123 C124 C125 126.9(2) no
C124 C125 C126 102.92(18) no
C114 C126 C127 112.71(19) no
C125 C126 C127 111.98(19) no
C114 C126 C125 102.59(17) no
C126 C127 C128 122.75(19) no
C126 C127 C132 119.0(2) no
C128 C127 C132 118.2(2) no
C127 C128 C129 120.9(2) no
C128 C129 C130 119.9(2) no
C129 C130 C131 119.5(2) no
C130 C131 C132 120.7(2) no
C127 C132 C131 120.7(2) no
C19 C110 H110 116.8(12) no
C111 C110 H110 121.6(12) no
C110 C111 H111 118.5(17) no
C112 C111 H111 122.1(17) no
C116 C117 H117 116.8(15) no
C118 C117 H117 122.8(15) no
C117 C118 H118 118.0(15) no
C119 C118 H118 121.6(15) no
C118 C119 H119 121.5(18) no
C120 C119 H119 118.1(18) no
C119 C120 H120 122.8(15) no
C121 C120 H120 116.0(15) no
C22 C21 C26 119.0(2) no
C22 C21 C213 132.2(2) no
C26 C21 C213 108.57(19) no
C21 C22 C23 118.9(2) no
C121 C122 H122 120.6(15) no
C123 C122 H122 118.0(15) no
C122 C123 H123 119.9(16) no
C22 C23 C24 121.3(2) no
C124 C123 H123 121.5(16) no
C23 C24 C25 120.4(2) no
C126 C125 H125' 109.8(13) no
C124 C125 H125' 113.1(12) no
C124 C125 H125 110.3(15) no
C24 C25 C26 118.7(2) no
C126 C125 H125 113.6(16) no
H125' C125 H125 107(2) no
C21 C26 C25 121.5(2) no
C114 C126 H126 110.9(13) no
C125 C126 H126 112.5(13) no
C127 C126 H126 106.3(13) no
C25 C26 C27 129.5(2) no
C21 C26 C27 108.9(2) no
C26 C27 C28 129.5(2) no
C28 C27 C212 121.8(2) no
C26 C27 C212 108.7(2) no
C129 C128 H128 118.9(14) no
C27 C28 C29 118.9(2) no
C127 C128 H128 120.2(14) no
C28 C29 C210 120.1(2) no
C128 C129 H129 119.6(17) no
C130 C129 H129 120.5(17) no
C129 C130 H130 118.3(18) no
C131 C130 H130 122.2(18) no
C130 C131 H131 121.5(19) no
C132 C131 H131 117.7(19) no
C127 C132 H132 120.5(15) no
C131 C132 H132 118.8(15) no
C21 C22 H22 119.3(14) no
C23 C22 H22 121.8(14) no
C22 C23 H23 116.2(15) no
C24 C23 H23 122.5(15) no
C23 C24 H24 120.8(17) no
C25 C24 H24 118.6(17) no
C26 C25 H25 121.4(16) no
C24 C25 H25 119.9(16) no
C29 C28 H28 120.1(15) no
C27 C28 H28 121.0(15) no
C28 C29 H29 118.9(17) no
C210 C29 H29 120.9(17) no
C29 C210 C211 121.6(2) no
C210 C211 C212 118.9(2) no
C27 C212 C211 118.7(2) no
C27 C212 C213 108.72(18) no
C211 C212 C213 132.3(2) no
C212 C213 C214 125.06(19) no
C21 C213 C214 129.7(2) no
C21 C213 C212 105.07(19) no
C213 C214 C226 122.5(2) no
C213 C214 C215 132.2(2) no
C215 C214 C226 104.93(18) no
C216 C215 C224 119.7(2) no
C214 C215 C216 131.1(2) no
C214 C215 C224 108.74(19) no
C215 C216 C217 124.2(2) no
C215 C216 C221 117.2(2) no
C217 C216 C221 118.4(2) no
C216 C217 C218 121.1(2) no
C217 C218 C219 120.1(2) no
C218 C219 C220 120.5(2) no
C219 C220 C221 120.8(2) no
C220 C221 C222 120.5(2) no
C216 C221 C220 119.0(2) no
C216 C221 C222 120.4(2) no
C221 C222 C223 121.0(2) no
C222 C223 C224 118.6(2) no
C215 C224 C223 122.1(2) no
C215 C224 C225 111.31(19) no
C223 C224 C225 126.6(2) no
C224 C225 C226 102.65(18) no
C214 C226 C227 113.02(19) no
C225 C226 C227 111.61(19) no
C214 C226 C225 102.34(17) no
C226 C227 C228 122.54(19) no
C226 C227 C232 118.7(2) no
C228 C227 C232 118.7(2) no
C227 C228 C229 120.3(2) no
C228 C229 C230 120.2(2) no
C229 C230 C231 120.0(2) no
C230 C231 C232 120.1(2) no
C227 C232 C231 120.6(2) no
C29 C210 H210 118.3(15) no
C211 C210 H210 120.1(15) no
C210 C211 H211 118.5(14) no
C212 C211 H211 122.4(14) no
C216 C217 H217 119.4(15) no
C218 C217 H217 119.3(15) no
C217 C218 H218 120.6(16) no
C219 C218 H218 119.3(16) no
C218 C219 H219 118.9(16) no
C220 C219 H219 120.5(16) no
C219 C220 H220 124.0(15) no
C221 C220 H220 115.1(15) no
C221 C222 H222 122.2(15) no
C223 C222 H222 116.5(15) no
C222 C223 H223 119.5(15) no
C224 C223 H223 121.9(15) no
C224 C225 H225' 114.1(14) no
C224 C225 H225 112.1(13) no
C226 C225 H225' 113.3(15) no
C226 C225 H225 107.4(15) no
H225' C225 H225 107(2) no
C214 C226 H226 111.9(15) no
C225 C226 H226 108.1(15) no
C227 C226 H226 109.6(14) no
C227 C228 H228 115.8(14) no
C229 C228 H228 123.9(15) no
C228 C229 H229 119.1(15) no
C230 C229 H229 120.8(15) no
C229 C230 H230 117.9(18) no
C231 C230 H230 122.1(17) no
C230 C231 H231 117.1(15) no
C232 C231 H231 122.7(15) no
C227 C232 H232 120.2(16) no
C231 C232 H232 119.1(17) no

loop_
_geom_bond_atom_site_label_1
_geom_bond_atom_site_label_2
_geom_bond_distance
_geom_bond_publ_flag
C11 C12 1.403(3) no
C11 C16 1.411(3) no
C11 C113 1.495(3) no
C12 C13 1.390(3) no
C13 C14 1.391(4) no
C14 C15 1.396(3) no
C15 C16 1.387(3) no
C16 C17 1.465(3) no
C17 C18 1.389(3) no
C17 C112 1.409(3) no
C18 C19 1.391(3) no
C19 C110 1.390(4) no
C110 C111 1.390(3) no
C111 C112 1.400(3) no
C112 C113 1.487(3) no
C12 H12 0.96(3) no
C113 C114 1.357(3) no
C13 H13 0.95(2) no
C14 H14 0.96(2) no
C114 C115 1.474(3) no
C114 C126 1.522(3) no
C115 C124 1.379(3) no
C115 C116 1.436(3) no
C15 H15 1.00(2) no
C116 C121 1.425(3) no
C116 C117 1.411(3) no
C117 C118 1.379(3) no
C18 H18 0.96(3) no
C118 C119 1.404(4) no
C119 C120 1.357(4) no
C19 H19 0.97(3) no
C120 C121 1.420(3) no
C121 C122 1.412(4) no
C122 C123 1.369(3) no
C123 C124 1.405(3) no
C124 C125 1.502(3) no
C125 C126 1.546(3) no
C126 C127 1.520(3) no
C127 C132 1.394(3) no
C127 C128 1.388(3) no
C128 C129 1.393(3) no
C129 C130 1.386(4) no
C130 C131 1.374(4) no
C131 C132 1.384(3) no
C110 H110 0.99(2) no
C111 H111 0.95(3) no
C117 H117 0.98(2) no
C118 H118 0.99(3) no
C119 H119 1.00(3) no
C120 H120 0.95(3) no
C21 C22 1.396(3) no
C21 C26 1.405(3) no
C21 C213 1.488(3) no
C122 H122 1.01(3) no
C22 C23 1.399(3) no
C123 H123 0.96(3) no
C23 C24 1.382(4) no
C24 C25 1.386(4) no
C125 H125' 0.96(2) no
C25 C26 1.391(3) no
C125 H125 0.95(3) no
C126 H126 1.01(2) no
C26 C27 1.460(3) no
C27 C212 1.402(3) no
C27 C28 1.388(3) no
C28 C29 1.384(3) no
C128 H128 1.02(3) no
C129 H129 0.98(3) no
C29 C210 1.386(4) no
C130 H130 0.96(3) no
C131 H131 0.99(3) no
C132 H132 0.97(2) no
C22 H22 0.99(3) no
C23 H23 1.01(3) no
C24 H24 1.00(3) no
C25 H25 0.99(3) no
C28 H28 0.93(3) no
C29 H29 0.98(3) no
C210 C211 1.391(3) no
C211 C212 1.405(3) no
C212 C213 1.492(3) no
C213 C214 1.361(3) no
C214 C215 1.478(3) no
C214 C226 1.527(3) no
C215 C216 1.433(3) no
C215 C224 1.380(3) no
C216 C221 1.426(3) no
C216 C217 1.412(3) no
C217 C218 1.372(3) no
C218 C219 1.411(4) no
C219 C220 1.357(4) no
C220 C221 1.422(3) no
C221 C222 1.414(3) no
C222 C223 1.374(3) no
C223 C224 1.407(3) no
C224 C225 1.498(3) no
C225 C226 1.554(3) no
C226 C227 1.523(3) no
C227 C232 1.396(3) no
C227 C228 1.397(3) no
C228 C229 1.396(3) no
C229 C230 1.382(4) no
C230 C231 1.384(4) no
C231 C232 1.390(3) no
C210 H210 0.95(2) no
C211 H211 0.98(2) no
C217 H217 0.97(3) no
C218 H218 0.91(3) no
C219 H219 0.99(3) no
C220 H220 1.00(3) no
C222 H222 0.97(3) no
C223 H223 0.97(3) no
C225 H225' 1.01(2) no
C225 H225 0.99(2) no
C226 H226 1.01(2) no
C228 H228 0.99(3) no
C229 H229 0.94(3) no
C230 H230 0.99(3) no
C231 H231 1.02(3) no
C232 H232 1.01(3) no

loop_
_geom_contact_atom_site_label_1
_geom_contact_atom_site_label_2
_geom_contact_distance
_geom_contact_site_symmetry_2
_geom_contact_publ_flag
C11 C117 3.404(3) . no
C12 C115 3.433(3) . no
C12 C116 3.322(3) . no
C12 C117 3.059(3) . no
C14 C118 3.585(4) 1_545 no
C15 C218 3.515(4) 1_545 no
C18 C27 3.592(3) 1_545 no
C21 C217 3.435(3) . no
C22 C215 3.444(3) . no
C22 C216 3.369(3) . no
C22 C217 3.118(3) . no
C27 C18 3.592(3) 1_565 no
C28 C111 3.565(4) . no
C11 H117 2.79(2) . no
C11 H223 2.93(3) 2_665 no
C11 H25 2.91(3) . no
C111 C127 3.342(3) . no
C111 C28 3.565(4) . no
C111 C126 3.113(3) . no
C12 H117 2.77(2) . no
C113 C128 3.591(3) . no
C113 C223 3.575(3) 2_665 no
C113 C117 3.473(3) . no
C14 H118 2.88(3) 1_545 no
C114 C223 3.488(3) 2_665 no
C15 H218 2.90(3) 1_545 no
C115 C128 3.341(3) . no
C15 H18 3.05(3) . no
C115 C12 3.433(3) . no
C16 H25 3.09(2) . no
C116 C12 3.322(3) . no
C117 C113 3.473(3) . no
C117 C12 3.059(3) . no
C117 C11 3.404(3) . no
C118 C14 3.585(4) 1_565 no
C18 H15 3.06(2) . no
C19 H129 2.91(3) 1_545 no
C120 C223 3.516(3) 2_675 no
C120 C132 3.488(3) 4_565 no
C21 H18 2.78(3) 1_565 no
C121 C223 3.407(3) 2_675 no
C21 H217 2.89(2) . no
C21 H123 3.03(3) 2_664 no
C22 H15 2.91(3) 1_565 no
C22 H217 2.90(2) . no
C123 C221 3.426(3) 2_675 no
C23 H15 2.93(2) 1_565 no
C123 C214 3.552(3) 2_665 no
C123 C220 3.560(3) 2_675 no
C24 H117 3.05(3) . no
C24 H218 2.95(3) 1_545 no
C124 C225 3.593(3) 2_665 no
C124 C224 3.425(3) 2_665 no
C25 H117 2.96(3) . no
C25 H28 3.05(2) . no
C125 C224 3.565(3) 2_665 no
C26 H18 2.86(3) 1_565 no
C126 C111 3.113(3) . no
C127 C111 3.342(3) . no
C27 H18 2.95(3) 1_565 no
C28 H25 3.05(3) . no
C128 C113 3.591(3) . no
C128 C115 3.341(3) . no
C131 C225 3.571(3) 3_555 no
C132 C120 3.488(3) 4_465 no
C110 H28 3.03(2) . no
C110 H129 2.83(3) 1_545 no
C110 H119 3.06(3) 4_465 no
C211 C227 3.331(3) . no
C111 H28 2.72(2) . no
C111 H129 3.02(3) 1_545 no
C111 H126 2.57(2) . no
C211 C226 3.109(3) . no
C112 H126 2.74(2) . no
C112 H28 3.05(2) . no
C113 H128 3.06(2) . no
C213 C217 3.490(3) . no
C113 H117 2.85(2) . no
C113 H25 2.96(3) . no
C113 H223 3.03(3) 2_665 no
C213 C228 3.590(3) . no
C214 C123 3.552(3) 2_664 no
C114 H117 2.86(2) . no
C114 H128 2.49(3) . no
C114 H111 3.09(3) . no
C115 H128 2.88(3) . no
C115 H12 2.90(2) . no
C215 C22 3.444(3) . no
C115 H225 2.93(2) 2_665 no
C215 C228 3.367(3) . no
C116 H12 2.59(2) . no
C216 C22 3.369(3) . no
C217 C22 3.118(3) . no
C217 C21 3.435(3) . no
C217 C213 3.490(3) . no
C117 H12 2.54(2) . no
C218 C15 3.515(4) 1_565 no
C220 C123 3.560(3) 2_674 no
C120 H132 3.01(2) 4_565 no
C120 H225' 3.03(2) 2_675 no
C220 C232 3.472(3) 4_575 no
C121 H131 3.08(3) 4_565 no
C221 C123 3.426(3) 2_674 no
C121 H225 3.05(2) 2_665 no
C122 H225 2.93(2) 2_665 no
C223 C113 3.575(3) 2_664 no
C223 C120 3.516(3) 2_674 no
C223 C121 3.407(3) 2_674 no
C123 H225 2.93(2) 2_665 no
C223 C114 3.488(3) 2_664 no
C224 C125 3.565(3) 2_664 no
C124 H225 2.93(2) 2_665 no
C224 C124 3.425(3) 2_664 no
C225 C131 3.571(3) 3_554 no
C125 H132 3.08(2) . no
C125 H231 2.70(3) 3_545 no
C225 C124 3.593(3) 2_664 no
C226 C211 3.109(3) . no
C126 H111 2.58(3) . no
C227 C211 3.331(3) . no
C127 H220 2.92(3) 2_675 no
C127 H111 2.57(3) . no
C128 H222 2.78(2) 2_675 no
C228 C215 3.367(3) . no
C228 C213 3.590(3) . no
C129 H222 2.91(3) 2_675 no
C130 H232 3.00(3) 3_555 no
C130 H13 2.97(3) 4_465 no
C131 H232 2.99(3) 3_555 no
C131 H220 3.03(3) 2_675 no
C132 H220 2.82(3) 2_675 no
C132 H125 2.84(3) . no
C232 C220 3.472(3) 4_475 no
C132 H111 3.07(3) . no
C210 H19 3.06(3) 1_565 no
C210 H229 3.06(3) 1_545 no
C211 H226 2.64(3) . no
C211 H19 2.81(3) 1_565 no
C212 H19 2.98(3) 1_565 no
C212 H18 2.96(3) 1_565 no
C212 H226 2.80(3) . no
C213 H217 2.93(2) . no
C213 H228 3.01(2) . no
C213 H18 2.86(3) 1_565 no
C214 H211 3.10(2) . no
C214 H217 2.92(3) . no
C214 H228 2.43(3) . no
C215 H125' 2.87(2) 2_664 no
C215 H22 2.85(2) . no
C215 H228 2.86(3) . no
C216 H22 2.59(2) . no
C216 H125' 3.02(2) 2_664 no
C217 H22 2.57(2) . no
C217 H15 3.09(3) 1_565 no
C220 H125 3.02(2) 2_674 no
C220 H232 3.03(3) 4_575 no
C221 H125' 3.02(2) 2_664 no
C222 H125' 2.95(2) 2_664 no
C223 H125' 2.97(2) 2_664 no
C224 H125' 2.94(2) 2_664 no
C225 H232 2.99(3) . no
C225 H131 2.76(3) 3_554 no
C226 H211 2.59(2) . no
C227 H120 3.05(3) 2_674 no
C227 H211 2.52(2) . no
C228 H122 2.70(3) 2_674 no
C228 H211 2.99(2) . no
C229 H122 2.85(3) 2_674 no
C230 H132 3.03(3) 3_564 no
C230 H23 2.86(3) 4_475 no
C231 H132 2.90(2) 3_564 no
C231 H120 3.09(3) 2_674 no
C232 H225' 2.79(3) . no
C232 H211 3.08(3) . no
C232 H120 2.86(3) 2_674 no
H125' C215 2.87(2) 2_665 no
H125' C216 3.02(2) 2_665 no
H125' C221 3.02(2) 2_665 no
H125' C222 2.95(2) 2_665 no
H125' C223 2.97(2) 2_665 no
H125' H231 2.26(4) 3_545 no
H125' C224 2.94(2) 2_665 no
H225' C120 3.03(2) 2_674 no
H225' H131 2.58(4) 3_554 no
H225' H232 2.49(4) . no
H225' C232 2.79(3) . no
H12 C115 2.90(2) . no
H12 H117 2.56(3) . no
H12 C117 2.54(2) . no
H12 C116 2.59(2) . no
H13 C130 2.97(3) 4_565 no
H13 H130 2.49(4) 4_565 no
H15 C18 3.06(2) . no
H15 H18 2.59(4) . no
H15 H217 2.56(4) 1_545 no
H15 C23 2.93(2) 1_545 no
H15 C217 3.09(3) 1_545 no
H15 C22 2.91(3) 1_545 no
H18 C15 3.05(3) . no
H18 C21 2.78(3) 1_545 no
H18 H15 2.59(4) . no
H18 H217 2.59(4) 1_545 no
H18 C27 2.95(3) 1_545 no
H18 C212 2.96(3) 1_545 no
H18 C26 2.86(3) 1_545 no
H18 C213 2.86(3) 1_545 no
H19 C210 3.06(3) 1_545 no
H19 C211 2.81(3) 1_545 no
H19 C212 2.98(3) 1_545 no
H22 C215 2.85(2) . no
H22 C217 2.57(2) . no
H22 C216 2.59(2) . no
H23 C230 2.86(3) 4_575 no
H23 H230 2.33(4) 4_575 no
H25 C11 2.91(3) . no
H25 C16 3.09(2) . no
H25 C28 3.05(3) . no
H25 C113 2.96(3) . no
H25 H28 2.60(4) . no
H25 H117 2.49(4) . no
H28 C25 3.05(2) . no
H28 C110 3.03(2) . no
H28 C111 2.72(2) . no
H28 C112 3.05(2) . no
H28 H25 2.60(4) . no
H110 H119 2.43(4) 4_465 no
H111 H126 2.04(4) . no
H111 C126 2.58(3) . no
H111 C132 3.07(3) . no
H111 C114 3.09(3) . no
H111 C127 2.57(3) . no
H117 C11 2.79(2) . no
H117 H12 2.56(3) . no
H117 H25 2.49(4) . no
H117 C25 2.96(3) . no
H117 C12 2.77(2) . no
H117 C24 3.05(3) . no
H117 C113 2.85(2) . no
H117 C114 2.86(2) . no
H118 C14 2.88(3) 1_565 no
H119 C110 3.06(3) 4_565 no
H119 H110 2.43(4) 4_565 no
H120 C227 3.05(3) 2_675 no
H120 H122 2.42(4) . no
H120 C231 3.09(3) 2_675 no
H120 C232 2.86(2) 2_675 no
H122 H120 2.42(4) . no
H122 C228 2.70(3) 2_675 no
H122 C229 2.85(3) 2_675 no
H123 C21 3.03(3) 2_665 no
H125 H231 2.54(4) 3_545 no
H125 C220 3.02(2) 2_675 no
H125 C132 2.84(3) . no
H126 H132 2.60(3) . no
H126 C111 2.57(2) . no
H126 H111 2.04(4) . no
H126 C112 2.74(2) . no
H128 C113 3.06(2) . no
H128 C114 2.49(3) . no
H128 C115 2.88(3) . no
H129 C19 2.91(3) 1_565 no
H129 C110 2.83(3) 1_565 no
H129 C111 3.02(3) 1_565 no
H130 H13 2.49(4) 4_465 no
H131 C225 2.76(3) 3_555 no
H131 C121 3.08(3) 4_465 no
H131 H225' 2.58(4) 3_555 no
H131 H225 2.26(4) 3_555 no
H132 C120 3.01(2) 4_465 no
H132 C125 3.08(2) . no
H132 H126 2.60(3) . no
H132 C230 3.03(3) 3_545 no
H132 C231 2.90(2) 3_545 no
H211 C214 3.10(2) . no
H211 C226 2.59(2) . no
H211 C227 2.52(2) . no
H211 C228 2.99(2) . no
H211 C232 3.08(3) . no
H211 H226 2.18(4) . no
H217 C21 2.89(2) . no
H217 C22 2.90(2) . no
H217 C213 2.93(2) . no
H217 C214 2.92(3) . no
H217 H15 2.56(4) 1_565 no
H217 H18 2.59(4) 1_565 no
H218 C15 2.90(3) 1_565 no
H218 C24 2.95(3) 1_565 no
H220 H222 2.42(4) . no
H220 C127 2.92(3) 2_674 no
H220 C131 3.03(3) 2_674 no
H220 C132 2.82(3) 2_674 no
H222 H220 2.42(4) . no
H222 C128 2.78(2) 2_674 no
H222 C129 2.91(3) 2_674 no
H223 C11 2.93(3) 2_664 no
H223 C113 3.03(3) 2_664 no
H225 C115 2.93(2) 2_664 no
H225 C121 3.05(2) 2_664 no
H225 C122 2.93(2) 2_664 no
H225 C123 2.93(2) 2_664 no
H225 C124 2.93(2) 2_664 no
H225 H131 2.26(4) 3_554 no
H226 C211 2.64(3) . no
H226 C212 2.80(3) . no
H226 H211 2.18(4) . no
H228 C213 3.01(2) . no
H228 C214 2.43(3) . no
H228 C215 2.86(3) . no
H229 C210 3.06(3) 1_565 no
H230 H23 2.33(4) 4_475 no
H231 C125 2.70(3) 3_564 no
H231 H125' 2.26(4) 3_564 no
H231 H125 2.54(4) 3_564 no
H232 C225 2.99(3) . no
H232 H225' 2.49(4) . no
H232 C130 3.00(3) 3_554 no
H232 C131 2.99(3) 3_554 no
H232 C220 3.03(3) 4_475 no

loop_
_geom_torsion_atom_site_label_1
_geom_torsion_atom_site_label_2
_geom_torsion_atom_site_label_3
_geom_torsion_atom_site_label_4
_geom_torsion
_geom_torsion_publ_flag
C16 C11 C12 C13 4.1(4) no
C113 C11 C12 C13 178.3(2) no
C12 C11 C16 C15 -2.3(4) no
C12 C11 C16 C17 177.0(2) no
C113 C11 C16 C15 -177.7(2) no
C113 C11 C16 C17 1.6(3) no
C12 C11 C113 C112 -175.6(3) no
C12 C11 C113 C114 -1.3(5) no
C16 C11 C113 C112 -1.0(3) no
C16 C11 C113 C114 173.3(3) no
C11 C12 C13 C14 -2.3(4) no
C12 C13 C14 C15 -1.6(4) no
C13 C14 C15 C16 3.5(4) no
C14 C15 C16 C11 -1.5(4) no
C14 C15 C16 C17 179.3(2) no
C11 C16 C17 C18 176.3(2) no
C11 C16 C17 C112 -1.6(3) no
C15 C16 C17 C18 -4.5(4) no
C15 C16 C17 C112 177.7(3) no
C16 C17 C18 C19 -176.1(2) no
C112 C17 C18 C19 1.5(4) no
C16 C17 C112 C113 0.9(3) no
C18 C17 C112 C113 -177.2(2) no
C16 C17 C112 C111 175.5(2) no
C18 C17 C112 C111 -2.6(4) no
C17 C18 C19 C110 0.2(4) no
C18 C19 C110 C111 -0.9(4) no
C19 C110 C111 H111 -177.8(18) no
H110 C110 C111 C112 -179.9(13) no
H110 C110 C111 H111 3(2) no
H111 C111 C112 C17 179.4(18) no
H111 C111 C112 C113 -7.6(18) no
C113 C114 C126 H126 22.1(15) no
C115 C114 C126 H126 -151.3(14) no
C115 C116 C117 H117 -3.4(17) no
C121 C116 C117 H117 -177.3(17) no
C116 C117 C118 H118 -176.7(16) no
H117 C117 C118 C119 -179.1(17) no
H117 C117 C118 H118 3(2) no
C117 C118 C119 H119 176(2) no
H118 C118 C119 C120 175.2(17) no
H118 C118 C119 H119 -7(3) no
C118 C119 C120 H120 -177.2(17) no
H119 C119 C120 C121 -178(2) no
H119 C119 C120 H120 5(3) no
H120 C120 C121 C116 -179.1(17) no
H120 C120 C121 C122 5.0(17) no
C116 C121 C122 H122 -177.6(17) no
C120 C121 C122 H122 -1.7(17) no
C213 C21 C26 C25 178.3(2) no
C213 C21 C26 C27 -1.8(3) no
C22 C21 C213 C212 174.7(3) no
C26 C21 C22 C23 -4.1(3) no
C213 C21 C22 C23 -177.3(2) no
C22 C21 C26 C25 3.6(4) no
C22 C21 C26 C27 -176.5(2) no
C22 C21 C213 C214 -0.9(5) no
C26 C21 C213 C212 1.0(3) no
C26 C21 C213 C214 -174.6(3) no
C121 C122 C123 H123 -171.8(17) no
H122 C122 C123 C124 178.1(16) no
H122 C122 C123 H123 2(2) no
C21 C22 C23 C24 2.1(4) no
C22 C23 C24 C25 0.5(4) no
H123 C123 C124 C115 179.3(18) no
H123 C123 C124 C125 -0.4(18) no
C23 C24 C25 C26 -1.0(4) no
C115 C124 C125 H125' 102.8(14) no
C123 C124 C125 H125' -77.5(14) no
C123 C124 C125 H125 42.6(17) no
C115 C124 C125 H125 -137.1(17) no
C124 C125 C126 H126 147.2(14) no
C24 C25 C26 C21 -1.0(4) no
C24 C25 C26 C27 179.0(2) no
H125' C125 C126 H126 27(2) no
H125' C125 C126 C114 -92.7(13) no
H125' C125 C126 C127 146.2(13) no
H125 C125 C126 H126 -94(2) no
H125 C125 C126 C114 147.2(16) no
H125 C125 C126 C127 26.1(16) no
C21 C26 C27 C28 -175.6(3) no
H126 C126 C127 C128 -125.4(14) no
H126 C126 C127 C132 54.3(14) no
C21 C26 C27 C212 2.0(3) no
C25 C26 C27 C28 4.4(4) no
C25 C26 C27 C212 -178.1(2) no
C26 C27 C28 C29 176.6(2) no
C212 C27 C28 C29 -0.7(4) no
C26 C27 C212 C213 -1.3(3) no
C28 C27 C212 C213 176.5(2) no
C26 C27 C212 C211 -176.2(2) no
C126 C127 C128 H128 2.0(18) no
C132 C127 C128 H128 -177.7(18) no
C28 C27 C212 C211 1.6(4) no
C128 C127 C132 H132 177.1(17) no
C126 C127 C132 H132 -2.6(17) no
C27 C28 C29 C210 -0.4(4) no
C127 C128 C129 H129 -179(2) no
H128 C128 C129 H129 1(3) no
H128 C128 C129 C130 178.7(18) no
H129 C129 C130 C131 177(2) no
H129 C129 C130 H130 -4(3) no
C28 C29 C210 C211 0.5(4) no
C128 C129 C130 H130 179(2) no
H130 C130 C131 H131 5(3) no
C129 C130 C131 H131 -176(2) no
H130 C130 C131 C132 -178(2) no
H131 C131 C132 H132 -1(3) no
C130 C131 C132 H132 -178.7(17) no
H131 C131 C132 C127 177(2) no
C29 C210 C211 C212 0.4(4) no
C210 C211 C212 C213 -174.9(2) no
C210 C211 C212 C27 -1.4(4) no
C27 C212 C213 C21 0.3(3) no
C27 C212 C213 C214 176.1(2) no
C211 C212 C213 C21 174.2(3) no
C211 C212 C213 C214 -10.0(4) no
C21 C213 C214 C226 157.8(2) no
C212 C213 C214 C215 171.5(2) no
C212 C213 C214 C226 -17.0(4) no
C21 C213 C214 C215 -13.7(5) no
C215 C214 C226 C225 31.1(2) no
C215 C214 C226 C227 -89.0(2) no
C213 C214 C226 C227 97.5(3) no
C226 C214 C215 C216 148.9(2) no
C213 C214 C215 C216 -38.6(4) no
C213 C214 C215 C224 149.9(3) no
C226 C214 C215 C224 -22.6(3) no
C213 C214 C226 C225 -142.3(2) no
C214 C215 C216 C221 178.9(2) no
C214 C215 C216 C217 -6.6(4) no
C214 C215 C224 C223 -176.7(2) no
C224 C215 C216 C217 164.2(2) no
C224 C215 C216 C221 -10.4(3) no
C216 C215 C224 C225 -168.8(2) no
C214 C215 C224 C225 3.9(3) no
C216 C215 C224 C223 10.7(4) no
C215 C216 C217 C218 -176.6(2) no
C217 C216 C221 C222 -172.1(2) no
C215 C216 C221 C220 179.0(2) no
C215 C216 C221 C222 2.8(3) no
C221 C216 C217 C218 -2.1(3) no
C217 C216 C221 C220 4.2(3) no
C216 C217 C218 C219 -0.9(4) no
C217 C218 C219 C220 1.8(4) no
C218 C219 C220 C221 0.4(4) no
C219 C220 C221 C222 172.9(2) no
C219 C220 C221 C216 -3.4(3) no
C216 C221 C222 C223 5.0(4) no
C220 C221 C222 C223 -171.2(2) no
C221 C222 C223 C224 -5.1(4) no
C222 C223 C224 C225 176.6(2) no
C222 C223 C224 C215 -2.8(4) no
C215 C224 C225 C226 15.9(3) no
C223 C224 C225 C226 -163.5(2) no
C224 C225 C226 C214 -28.2(2) no
C224 C225 C226 C227 93.0(2) no
C225 C226 C227 C232 66.4(3) no
C214 C226 C227 C232 -178.9(2) no
C225 C226 C227 C228 -114.2(2) no
C214 C226 C227 C228 0.5(3) no
C226 C227 C228 C229 179.0(2) no
C228 C227 C232 C231 1.1(4) no
C232 C227 C228 C229 -1.6(4) no
C226 C227 C232 C231 -179.4(2) no
C227 C228 C229 C230 0.2(4) no
C228 C229 C230 C231 1.7(4) no
C229 C230 C231 C232 -2.2(4) no
C230 C231 C232 C227 0.7(4) no
